data_2242556
loop_
_publ_author_name
'Koenig, Jonas J.'
'Neud\"orfl, J\"org-M.'
'Hansen, Anne'
'Breugst, Martin'

_publ_section_title
;
 Redetermination of the solvent-free crystal structure of
 <small>L</small>-proline
;
_journal_coeditor_code EB2008
_journal_issue 8
_journal_name_full 'Acta Crystallographica Section E'
_journal_page_first 1067
_journal_page_last 1070
_journal_paper_doi 10.1107/S2056989018009490
_journal_volume 74
_journal_year 2018
_chemical_formula_iupac 'C5 H9 N O2'
_chemical_formula_moiety 'C5 H9 N O2'
_chemical_formula_sum 'C5 H9 N O2'
_chemical_formula_weight 115.13
_chemical_melting_point 486.9
_chemical_name_common <i>L</i>-Proline
_chemical_name_systematic
;
(<i>S</i>)-Pyrrolidine-2-carboxylic acid
;
_space_group_crystal_system orthorhombic
_space_group_IT_number 19
_space_group_name_Hall 'P 2ac 2ab'
_space_group_name_H-M_alt 'P 21 21 21'
_symmetry_space_group_name_Hall 'P 2ac 2ab'
_symmetry_space_group_name_H-M 'P 21 21 21'
_atom_sites_solution_hydrogens mixed
_audit_creation_method SHELXL-2014/7
_cell_angle_alpha 90
_cell_angle_beta 90
_cell_angle_gamma 90
_cell_formula_units_Z 4
_cell_length_a 5.2794(4)
_cell_length_b 8.8686(6)
_cell_length_c 11.5321(9)
_cell_measurement_reflns_used 4791
_cell_measurement_temperature 100(2)
_cell_measurement_theta_max 72.251
_cell_measurement_theta_min 6.295
_cell_volume 539.94(7)
_computing_cell_refinement
;
SAINT (Bruker, 2012)
;
_computing_data_collection
;
APEX3 (Bruker, 2012)
;
_computing_data_reduction
;
SAINT (Bruker, 2012)
;
_computing_molecular_graphics
;
SCHAKAL99 (Keller  & Pierrard, 1999)
;
_computing_publication_material
;
PLATON (Spek, 2009) and publCIF (Westrip, 2010)
;
_computing_structure_refinement
;
SHELXL2014 (Sheldrick, 2015b) and
<i>SHELXLE</i> (H\"ubschle <i>et al.</i>,  2011)
;
_computing_structure_solution
;
SHELXT (Sheldrick, 2015a)
;
_diffrn_ambient_temperature 100(2)
_diffrn_measured_fraction_theta_full 0.998
_diffrn_measured_fraction_theta_max 0.997
_diffrn_measurement_device_type 'Bruker D8 Venture'
_diffrn_measurement_method 'phi / omega scans'
_diffrn_radiation_type CuK\a
_diffrn_radiation_wavelength 1.54178
_diffrn_reflns_av_R_equivalents 0.0529
_diffrn_reflns_limit_h_max 6
_diffrn_reflns_limit_h_min -6
_diffrn_reflns_limit_k_max 10
_diffrn_reflns_limit_k_min -10
_diffrn_reflns_limit_l_max 14
_diffrn_reflns_limit_l_min -14
_diffrn_reflns_number 4791
_diffrn_reflns_theta_full 67.679
_diffrn_reflns_theta_max 72.251
_diffrn_reflns_theta_min 6.295
_exptl_absorpt_coefficient_mu 0.916
_exptl_absorpt_correction_T_max 0.7535
_exptl_absorpt_correction_T_min 0.5529
_exptl_absorpt_correction_type multi-scan
_exptl_absorpt_process_details
;
(SADABS; Bruker, 2012)
;
_exptl_crystal_colour colourless
_exptl_crystal_density_diffrn 1.416
_exptl_crystal_description prism
_exptl_crystal_F_000 248
_exptl_crystal_size_max 0.400
_exptl_crystal_size_mid 0.100
_exptl_crystal_size_min 0.075
_refine_diff_density_max 0.221
_refine_diff_density_min -0.193
_refine_ls_abs_structure_details
;
Flack <i>x</i> determined using 361 quotients
[(<i>I</i>^+^)-(<i>I</i>^-^)]/[(<i>I</i>^+^)+(<i>I</i>^-^)]
(Parsons <i>et al.</i>,  2013)
;
_refine_ls_abs_structure_Flack 0.10(17)
_refine_ls_extinction_method none
_refine_ls_goodness_of_fit_ref 1.109
_refine_ls_hydrogen_treatment mixed
_refine_ls_matrix_type full
_refine_ls_number_parameters 81
_refine_ls_number_reflns 1062
_refine_ls_number_restraints 0
_refine_ls_restrained_S_all 1.109
_refine_ls_R_factor_all 0.0392
_refine_ls_R_factor_gt 0.0356
_refine_ls_shift/su_max 0.000
_refine_ls_shift/su_mean 0.000
_refine_ls_structure_factor_coef Fsqd
_refine_ls_weighting_details 'w=1/[\s^2^(Fo^2^)+(0.0360P)^2^+0.1571P] where P=(Fo^2^+2Fc^2^)/3'
_refine_ls_weighting_scheme calc
_refine_ls_wR_factor_gt 0.0839
_refine_ls_wR_factor_ref 0.0855
_reflns_number_gt 993
_reflns_number_total 1062
_reflns_threshold_expression 'I > 2\s(I)'
_cod_data_source_file eb2008sup1.cif
_cod_data_source_block I
_cod_database_code 2242556
_shelx_space_group_comment
;
The symmetry employed for this shelxl refinement is uniquely defined
by the following loop, which should always be used as a source of
symmetry information in preference to the above space-group names.
They are only intended as comments.
;
_shelx_estimated_absorpt_t_min 0.711
_shelx_estimated_absorpt_t_max 0.934

loop_
_space_group_symop_operation_xyz
'x, y, z'
'x+1/2, -y+1/2, -z'
'-x, y+1/2, -z+1/2'
'-x+1/2, -y, z+1/2'

loop_
_atom_site_type_symbol
_atom_site_label
_atom_site_fract_x
_atom_site_fract_y
_atom_site_fract_z
_atom_site_U_iso_or_equiv
_atom_site_adp_type
_atom_site_calc_flag
_atom_site_occupancy
O O1 0.2943(3) 0.61385(18) 0.31235(15) 0.0182(4) Uani d 1
O O2 0.2573(3) 0.38601(19) 0.23111(17) 0.0261(5) Uani d 1
N N1 0.7901(4) 0.5949(2) 0.35050(17) 0.0150(4) Uani d 1
H H1A 0.708(7) 0.673(4) 0.326(3) 0.040(9) Uiso d 1
H H1B 0.952(7) 0.596(4) 0.325(3) 0.034(9) Uiso d 1
C C1 0.6604(4) 0.4557(2) 0.3057(2) 0.0134(5) Uani d 1
H H1 0.7482 0.4165 0.2350 0.016 Uiso calc 1
C C2 0.6869(4) 0.3449(2) 0.4064(2) 0.0171(5) Uani d 1
H H2A 0.8567 0.2977 0.4071 0.020 Uiso calc 1
H H2B 0.5563 0.2650 0.4024 0.020 Uiso calc 1
C C3 0.6479(5) 0.4456(3) 0.5127(2) 0.0186(5) Uani d 1
H H3A 0.4663 0.4685 0.5246 0.022 Uiso calc 1
H H3B 0.7164 0.3975 0.5836 0.022 Uiso calc 1
C C4 0.7967(5) 0.5875(3) 0.4816(2) 0.0191(5) Uani d 1
H H4A 0.7165 0.6780 0.5160 0.023 Uiso calc 1
H H4B 0.9733 0.5803 0.5100 0.023 Uiso calc 1
C C5 0.3804(4) 0.4883(3) 0.27998(19) 0.0150(5) Uani d 1

loop_
_atom_site_aniso_label
_atom_site_aniso_U_11
_atom_site_aniso_U_22
_atom_site_aniso_U_33
_atom_site_aniso_U_12
_atom_site_aniso_U_13
_atom_site_aniso_U_23
O1 0.0086(7) 0.0153(8) 0.0307(9) 0.0011(7) 0.0002(7) -0.0015(7)
O2 0.0135(8) 0.0212(8) 0.0435(11) 0.0007(8) -0.0075(8) -0.0108(8)
N1 0.0083(9) 0.0136(9) 0.0230(10) 0.0000(8) -0.0014(8) 0.0008(8)
C1 0.0100(11) 0.0126(10) 0.0177(10) -0.0006(9) 0.0005(8) -0.0019(9)
C2 0.0167(12) 0.0143(10) 0.0202(12) -0.0003(9) -0.0018(10) 0.0012(9)
C3 0.0178(12) 0.0195(11) 0.0186(11) -0.0004(10) 0.0011(9) 0.0015(9)
C4 0.0175(11) 0.0196(11) 0.0201(12) -0.0014(10) -0.0013(10) -0.0036(9)
C5 0.0115(10) 0.0167(11) 0.0168(10) -0.0006(9) -0.0004(9) 0.0015(9)

loop_
_atom_type_symbol
_atom_type_description
_atom_type_scat_dispersion_real
_atom_type_scat_dispersion_imag
_atom_type_scat_source
C C 0.0181 0.0091 'International Tables Vol C Tables 4.2.6.8 and 6.1.1.4'
H H 0.0000 0.0000 'International Tables Vol C Tables 4.2.6.8 and 6.1.1.4'
N N 0.0311 0.0180 'International Tables Vol C Tables 4.2.6.8 and 6.1.1.4'
O O 0.0492 0.0322 'International Tables Vol C Tables 4.2.6.8 and 6.1.1.4'

loop_
_geom_angle_atom_site_label_1
_geom_angle_atom_site_label_2
_geom_angle_atom_site_label_3
_geom_angle
C1 N1 C4 108.53(18)
C1 N1 H1A 108(2)
C4 N1 H1A 112(2)
C1 N1 H1B 109(2)
C4 N1 H1B 108(2)
H1A N1 H1B 111(3)
N1 C1 C2 103.03(18)
N1 C1 C5 110.50(18)
C2 C1 C5 110.87(18)
N1 C1 H1 110.7
C2 C1 H1 110.7
C5 C1 H1 110.7
C1 C2 C3 102.82(17)
C1 C2 H2A 111.2
C3 C2 H2A 111.2
C1 C2 H2B 111.2
C3 C2 H2B 111.2
H2A C2 H2B 109.1
C4 C3 C2 102.92(18)
C4 C3 H3A 111.2
C2 C3 H3A 111.2
C4 C3 H3B 111.2
C2 C3 H3B 111.2
H3A C3 H3B 109.1
N1 C4 C3 105.00(18)
N1 C4 H4A 110.7
C3 C4 H4A 110.7
N1 C4 H4B 110.7
C3 C4 H4B 110.7
H4A C4 H4B 108.8
O2 C5 O1 126.0(2)
O2 C5 C1 116.8(2)
O1 C5 C1 117.18(19)

loop_
_geom_bond_atom_site_label_1
_geom_bond_atom_site_label_2
_geom_bond_distance
O1 C5 1.260(3)
O2 C5 1.250(3)
N1 C1 1.504(3)
N1 C4 1.514(3)
N1 H1A 0.87(4)
N1 H1B 0.91(4)
C1 C2 1.527(3)
C1 C5 1.535(3)
C1 H1 1.0000
C2 C3 1.531(3)
C2 H2A 0.9900
C2 H2B 0.9900
C3 C4 1.526(3)
C3 H3A 0.9900
C3 H3B 0.9900
C4 H4A 0.9900
C4 H4B 0.9900

loop_
_geom_hbond_atom_site_label_D
_geom_hbond_atom_site_label_H
_geom_hbond_atom_site_label_A
_geom_hbond_site_symmetry_A
_geom_hbond_distance_DH
_geom_hbond_distance_HA
_geom_hbond_distance_DA
_geom_hbond_angle_DHA
N1 H1A O2 3_655 0.87(4) 2.01(4) 2.759(3) 144(3)
N1 H1B O1 1_655 0.91(4) 1.82(4) 2.703(3) 165(3)

loop_
_geom_torsion_atom_site_label_1
_geom_torsion_atom_site_label_2
_geom_torsion_atom_site_label_3
_geom_torsion_atom_site_label_4
_geom_torsion
C4 N1 C1 C2 -21.2(2)
C4 N1 C1 C5 97.3(2)
N1 C1 C2 C3 38.5(2)
C5 C1 C2 C3 -79.7(2)
C1 C2 C3 C4 -41.5(2)
C1 N1 C4 C3 -4.4(2)
C2 C3 C4 N1 28.2(2)
N1 C1 C5 O2 172.9(2)
C2 C1 C5 O2 -73.5(3)
N1 C1 C5 O1 -8.7(3)
C2 C1 C5 O1 104.9(2)

_cod_database_fobs_code 2242556
